data_8103961
loop_
_publ_author_name
'Bialek, R.'
'Gramlich, V.'

_publ_section_title
;
 The superstructure of K3 H Ge7 O16 * 4(H2 O)
;
_journal_name_full 'Zeitschrift fuer Kristallographie (149,1979-)'
_journal_page_first 67
_journal_page_last 77
_journal_volume 198
_journal_year 1992
_chemical_formula_sum 'Ge7 H9 K3 O20'
_chemical_name_systematic 'K3 H (Ge7 O16) (H2 O)4'
_space_group_IT_number 215
_symmetry_space_group_name_Hall 'P -4 2 3'
_symmetry_space_group_name_H-M 'P -4 3 m'
_cell_angle_alpha 90
_cell_angle_beta 90
_cell_angle_gamma 90
_cell_formula_units_Z 1
_cell_length_a 7.709
_cell_length_b 7.709
_cell_length_c 7.709
_cell_volume 458.136
_citation_journal_id_ASTM ZEKRDZ
_cod_data_source_file Bialek_ZEKRDZ_1992_14.cif
_cod_data_source_block H9Ge7K3O20
_cod_original_cell_volume 458.1357
_cod_original_formula_sum 'H9 Ge7 K3 O20'
_cod_database_code 8103961

loop_
_symmetry_equiv_pos_as_xyz
x,y,z
y,-x,-z
-x,-y,z
-y,x,-z
x,-y,-z
-y,-x,z
-x,y,-z
y,x,z
z,x,y
x,-z,-y
-z,-x,y
-x,z,-y
z,-x,-y
-x,-z,y
-z,x,-y
x,z,y
y,z,x
y,-z,-x
-z,-y,x
-y,z,-x
z,y,x
-y,-z,x
-z,y,-x
z,-y,-x

loop_
_atom_site_label
_atom_site_type_symbol
_atom_site_fract_x
_atom_site_fract_y
_atom_site_fract_z
_atom_site_occupancy
_atom_site_U_iso_or_equiv
O3 O-2 0.845 0.845 0.845 1 0.0
Ge1 Ge+4 0.361 0.361 0.361 1 0.0
O2 O-2 0.364 0.364 0.122 1 0.0
K1 K+1 0.5 0 0 1 0.0
O1 O-2 0.614 0.614 0.614 1 0.0
Ge2 Ge+4 0 0.5 0.5 1 0.0
